data_8100157
loop_
_publ_author_name
'Armbr\"uster, Marc'
'Grin, Yuri'

_publ_section_title
;
Refinement of the crystal structures of titanium diantimonide, TiSb~2~, 
and vanadium diantimonide, V~0.96~Sb~2~
;
_journal_issue 3
_journal_name_full 'Zeitschrift f\"ur Kristallographie - New Crystal Structures'
_journal_page_first 209
_journal_page_last 210
_journal_volume 219
_journal_year 2004
_chemical_formula_analytical V0.93(2)Sb2
_chemical_formula_structural VSb2
_chemical_formula_sum 'Sb2 V'
_chemical_formula_weight 294.44
_space_group_IT_number 140
_symmetry_cell_setting tetragonal
_symmetry_space_group_name_Hall '-I 4 2c'
_symmetry_space_group_name_H-M 'I 4/m c m'
_cell_angle_alpha 90.00
_cell_angle_beta 90.00
_cell_angle_gamma 90.00
_cell_formula_units_Z 4
_cell_length_a 6.5538(1)
_cell_length_b 6.5538(1)
_cell_length_c 5.6366(2)
_cell_measurement_temperature 293(2)
_cell_volume 242.105(10)
_diffrn_ambient_temperature 293(2)
_exptl_crystal_density_diffrn 8.078
_exptl_crystal_density_meas 8.04(3)
_cod_original_formula_sum 'Sb2 V1'
_cod_database_code 8100157

loop_
_symmetry_equiv_pos_as_xyz
'x, y, z'
'x, -y, -z+1/2'
'-x, -y, z'
'-x, y, -z+1/2'
'y, x, -z+1/2'
'y, -x, z'
'-y, x, z'
'-y, -x, -z+1/2'
'x+1/2, y+1/2, z+1/2'
'x+1/2, -y+1/2, -z+1'
'-x+1/2, -y+1/2, z+1/2'
'-x+1/2, y+1/2, -z+1'
'y+1/2, x+1/2, -z+1'
'y+1/2, -x+1/2, z+1/2'
'-y+1/2, x+1/2, z+1/2'
'-y+1/2, -x+1/2, -z+1'
'-x, -y, -z'
'-x, y, z-1/2'
'x, y, -z'
'x, -y, z-1/2'
'-y, -x, z-1/2'
'-y, x, -z'
'y, -x, -z'
'y, x, z-1/2'
'-x+1/2, -y+1/2, -z+1/2'
'-x+1/2, y+1/2, z'
'x+1/2, y+1/2, -z+1/2'
'x+1/2, -y+1/2, z'
'-y+1/2, -x+1/2, z'
'-y+1/2, x+1/2, -z+1/2'
'y+1/2, -x+1/2, -z+1/2'
'y+1/2, x+1/2, z'

loop_
_atom_site_label
_atom_site_type_symbol
_atom_site_fract_x
_atom_site_fract_y
_atom_site_fract_z
_atom_site_U_iso_or_equiv
_atom_site_adp_type
_atom_site_occupancy
_atom_site_symmetry_multiplicity
_atom_site_Wyckoff_symbol
_atom_site_calc_flag
_atom_site_refinement_flags
_atom_site_disorder_assembly
_atom_site_disorder_group
Sb Sb 0.15568(4) 0.65568(4) 0.0000 0.0062(2) Uani 1 8 h d S . .
V V 0.0000 0.0000 0.2500 0.0070(3) Uani 1 4 a d S . .

loop_
_atom_site_aniso_label
_atom_site_aniso_U_11
_atom_site_aniso_U_22
_atom_site_aniso_U_33
_atom_site_aniso_U_23
_atom_site_aniso_U_13
_atom_site_aniso_U_12
Sb 0.0052(2) 0.0052(2) 0.0083(3) 0.000 0.000 0.00001(9)
V 0.0060(4) 0.0060(4) 0.0090(5) 0.000 0.000 0.000

loop_
_geom_bond_atom_site_label_1
_geom_bond_atom_site_label_2
_geom_bond_distance
_geom_bond_site_symmetry_2
_geom_bond_publ_flag
Sb V 2.84939(12) 25 ?
Sb V 2.84939(12) 1_565 ?
Sb V 2.84939(12) 17_565 ?
Sb V 2.84939(12) 9_554 ?
Sb Sb 2.8858(8) 17_565 ?
Sb Sb 3.3166(4) 25_565 ?
Sb Sb 3.3166(4) 25_564 ?
V V 2.81830(11) 17_556 ?
V V 2.8183 17 ?
V Sb 2.84939(12) 10_454 ?
V Sb 2.84939(12) 2_565 ?
V Sb 2.84939(12) 1_545 ?
V Sb 2.84939(12) 25 ?
V Sb 2.84939(12) 26_545 ?
V Sb 2.84939(12) 18_546 ?
V Sb 2.84939(12) 17_565 ?
V Sb 2.84939(12) 9_445 ?
